data_9007903
loop_
_publ_author_name
'Weil, M.'
'Kubel, F.'

_publ_section_title
;
 Matlockite-type PbFI
;
_journal_name_full 'Acta Crystallographica, Section E'
_journal_page_first i80
_journal_page_last i81
_journal_paper_doi 10.1107/S1600536801013678
_journal_volume 57
_journal_year 2001
_chemical_formula_structural PbFI
_chemical_formula_sum 'F I Pb'
_space_group_IT_number 129
_symmetry_space_group_name_Hall '-P 4a 2a'
_symmetry_space_group_name_H-M 'P 4/n m m :2'
_cell_angle_alpha 90
_cell_angle_beta 90
_cell_angle_gamma 90
_cell_length_a 4.2374
_cell_length_b 4.2374
_cell_length_c 8.800
_cell_formula_units_Z 2
_cell_volume 158.009
_exptl_crystal_density_diffrn 7.422
_cod_original_sg_symbol_H-M 'P 4/n m m'
_cod_original_formula_sum 'Pb I F'
_cod_database_code 9007903

loop_
_symmetry_equiv_pos_as_xyz
x,y,z
1/2-y,1/2-x,z
1/2+y,1/2+x,-z
1/2+y,-x,-z
1/2-y,x,z
x,1/2-y,z
-x,1/2+y,-z
1/2+x,1/2+y,-z
1/2-x,1/2-y,z
y,x,z
-y,-x,-z
-y,1/2+x,-z
y,1/2-x,z
1/2-x,y,z
1/2+x,-y,-z
-x,-y,-z

loop_
_atom_site_aniso_label
_atom_site_aniso_U_11
_atom_site_aniso_U_22
_atom_site_aniso_U_33
_atom_site_aniso_U_12
_atom_site_aniso_U_13
_atom_site_aniso_U_23
Pb 0.01780 0.01780 0.03180 0.00000 0.00000 0.00000
I 0.01470 0.01470 0.02370 0.00000 0.00000 0.00000
F 0.01700 0.01700 0.03200 0.00000 0.00000 0.00000

loop_
_atom_site_label
_atom_site_fract_x
_atom_site_fract_y
_atom_site_fract_z
_atom_site_U_iso_or_equiv
Pb 0.25000 0.25000 0.16392 0.02250
I 0.25000 0.25000 0.66297 0.01770
F 0.75000 0.25000 0.00000 0.02200

_cod_duplicate_entry 2200401
